data_4025145
loop_
_publ_author_name
'Fang-Gang Sun'
'Xue-Liang Huang'
'Song Ye'

_publ_section_title
;
 Diastereoselective Synthesis of 4-Hydroxytetralones via a Cascade
 Stetter-Aldol Reaction Catalyzed by N-Heterocyclic Carbenes
;
_journal_name_full 'Journal of Organic Chemistry'
_journal_page_first 273
_journal_page_last 276
_journal_paper_doi 10.1021/jo902376t
_journal_volume 75
_journal_year 2010
_chemical_formula_moiety 'C19 H18 O4'
_chemical_formula_sum 'C19 H18 O4'
_chemical_formula_weight 310.33
_chemical_name_systematic
; 
 ? 
;
_space_group_IT_number 2
_symmetry_cell_setting triclinic
_symmetry_space_group_name_Hall '-P 1'
_symmetry_space_group_name_H-M 'P -1'
_atom_sites_solution_hydrogens geom
_atom_sites_solution_primary direct
_atom_sites_solution_secondary difmap
_audit_creation_method SHELXL-97
_cell_angle_alpha 82.35(3)
_cell_angle_beta 71.77(3)
_cell_angle_gamma 66.66(3)
_cell_formula_units_Z 2
_cell_length_a 8.0800(16)
_cell_length_b 10.047(2)
_cell_length_c 10.705(2)
_cell_measurement_reflns_used 657
_cell_measurement_temperature 173(2)
_cell_measurement_theta_max 27.48
_cell_measurement_theta_min 2.17
_cell_volume 757.8(3)
_computing_cell_refinement 'CrystalClear (Rigaku Inc., 2008)'
_computing_data_collection 'CrystalClear (Rigaku Inc., 2008)'
_computing_data_reduction 'CrystalClear (Rigaku Inc., 2008)'
_computing_molecular_graphics 'XP in Siemens SHELXTL (Sheldrick, 1994)'
_computing_publication_material 'SHELX97 (Sheldrick, 1997)'
_computing_structure_refinement 'SHELXL-97 (Sheldrick, 1997)'
_computing_structure_solution 'SHELXS-97 (Sheldrick, 1990)'
_diffrn_ambient_temperature 173(2)
_diffrn_measured_fraction_theta_full 0.993
_diffrn_measured_fraction_theta_max 0.993
_diffrn_measurement_device_type 'Saturn724+ CCD'
_diffrn_measurement_method '\w scans at fixed \c = 45\%'
_diffrn_radiation_monochromator graphite
_diffrn_radiation_source 'sealed tube'
_diffrn_radiation_type MoK\a
_diffrn_radiation_wavelength 0.71073
_diffrn_reflns_av_R_equivalents 0.0278
_diffrn_reflns_av_sigmaI/netI 0.0257
_diffrn_reflns_limit_h_max 10
_diffrn_reflns_limit_h_min -10
_diffrn_reflns_limit_k_max 13
_diffrn_reflns_limit_k_min -13
_diffrn_reflns_limit_l_max 13
_diffrn_reflns_limit_l_min -13
_diffrn_reflns_number 9092
_diffrn_reflns_theta_full 27.50
_diffrn_reflns_theta_max 27.50
_diffrn_reflns_theta_min 2.87
_exptl_absorpt_coefficient_mu 0.095
_exptl_absorpt_correction_T_max 0.9721
_exptl_absorpt_correction_T_min 0.9567
_exptl_absorpt_correction_type numerical
_exptl_absorpt_process_details 'CrystalClear (Rigaku Inc., 2008)'
_exptl_crystal_colour colorless
_exptl_crystal_density_diffrn 1.360
_exptl_crystal_density_method 'not measured'
_exptl_crystal_description block
_exptl_crystal_F_000 328
_exptl_crystal_size_max 0.47
_exptl_crystal_size_mid 0.37
_exptl_crystal_size_min 0.30
_refine_diff_density_max 0.323
_refine_diff_density_min -0.172
_refine_diff_density_rms 0.044
_refine_ls_extinction_method none
_refine_ls_goodness_of_fit_ref 1.116
_refine_ls_hydrogen_treatment constr
_refine_ls_matrix_type full
_refine_ls_number_parameters 209
_refine_ls_number_reflns 3441
_refine_ls_number_restraints 0
_refine_ls_restrained_S_all 1.116
_refine_ls_R_factor_all 0.0476
_refine_ls_R_factor_gt 0.0457
_refine_ls_shift/su_max 0.001
_refine_ls_shift/su_mean 0.000
_refine_ls_structure_factor_coef Fsqd
_refine_ls_weighting_details 'calc w=1/[\s^2^(Fo^2^)+(0.0553P)^2^+0.2018P] where P=(Fo^2^+2Fc^2^)/3'
_refine_ls_weighting_scheme calc
_refine_ls_wR_factor_gt 0.1158
_refine_ls_wR_factor_ref 0.1173
_reflns_number_gt 3317
_reflns_number_total 3441
_reflns_threshold_expression >2sigma(I)
_cod_data_source_file jo902376t_si_001.cif
_cod_data_source_block sa356
_cod_database_code 4025145

loop_
_symmetry_equiv_pos_as_xyz
'x, y, z'
'-x, -y, -z'

loop_
_atom_site_label
_atom_site_type_symbol
_atom_site_fract_x
_atom_site_fract_y
_atom_site_fract_z
_atom_site_U_iso_or_equiv
_atom_site_adp_type
_atom_site_occupancy
_atom_site_symmetry_multiplicity
_atom_site_calc_flag
_atom_site_refinement_flags
_atom_site_disorder_assembly
_atom_site_disorder_group
O1 O -0.27437(14) 1.54158(11) 0.28274(11) 0.0400(3) Uani 1 1 d . . .
O2 O 0.16396(12) 0.99358(9) 0.09689(8) 0.0274(2) Uani 1 1 d . . .
H2A H 0.2110 0.9685 0.0177 0.041 Uiso 1 1 calc R . .
O3 O -0.26193(13) 1.02434(10) 0.17180(8) 0.0311(2) Uani 1 1 d . . .
O4 O -0.25534(13) 1.14833(10) 0.51226(8) 0.0280(2) Uani 1 1 d . . .
C1 C 0.30502(18) 1.21760(15) 0.01502(12) 0.0296(3) Uani 1 1 d . . .
H1A H 0.3752 1.1274 -0.0288 0.036 Uiso 1 1 calc R . .
C2 C 0.3882(2) 1.31751(16) 0.00364(13) 0.0343(3) Uani 1 1 d . . .
H2B H 0.5152 1.2950 -0.0477 0.041 Uiso 1 1 calc R . .
C3 C 0.2875(2) 1.45016(16) 0.06662(13) 0.0337(3) Uani 1 1 d . . .
H3A H 0.3457 1.5177 0.0590 0.040 Uiso 1 1 calc R . .
C4 C 0.10264(19) 1.48342(14) 0.14028(13) 0.0297(3) Uani 1 1 d . . .
H4A H 0.0330 1.5744 0.1828 0.036 Uiso 1 1 calc R . .
C5 C 0.01748(17) 1.38330(13) 0.15242(11) 0.0245(3) Uani 1 1 d . . .
C6 C -0.18255(18) 1.42314(13) 0.23290(12) 0.0266(3) Uani 1 1 d . . .
C7 C -0.26678(17) 1.30976(13) 0.24909(12) 0.0260(3) Uani 1 1 d . . .
H7A H -0.3303 1.3243 0.1800 0.031 Uiso 1 1 calc R . .
H7B H -0.3628 1.3218 0.3356 0.031 Uiso 1 1 calc R . .
C8 C -0.11775(16) 1.15582(13) 0.23986(11) 0.0221(2) Uani 1 1 d . . .
H8A H -0.0546 1.1414 0.3102 0.027 Uiso 1 1 calc R . .
C9 C 0.02891(16) 1.13785(13) 0.10560(11) 0.0227(2) Uani 1 1 d . . .
H9A H -0.0344 1.1547 0.0350 0.027 Uiso 1 1 calc R . .
C10 C 0.11897(17) 1.24885(13) 0.09047(11) 0.0236(3) Uani 1 1 d . . .
C11 C -0.21164(16) 1.04648(13) 0.26081(11) 0.0233(2) Uani 1 1 d . . .
C12 C -0.24057(16) 0.96485(13) 0.38733(11) 0.0229(2) Uani 1 1 d . . .
C13 C -0.25917(16) 1.01501(13) 0.51009(11) 0.0232(2) Uani 1 1 d . . .
C14 C -0.28650(17) 0.92953(14) 0.62300(12) 0.0277(3) Uani 1 1 d . . .
H14A H -0.3004 0.9632 0.7059 0.033 Uiso 1 1 calc R . .
C15 C -0.29324(18) 0.79568(15) 0.61367(13) 0.0315(3) Uani 1 1 d . . .
H15A H -0.3097 0.7374 0.6905 0.038 Uiso 1 1 calc R . .
C16 C -0.27646(19) 0.74533(14) 0.49445(14) 0.0319(3) Uani 1 1 d . . .
H16A H -0.2812 0.6533 0.4893 0.038 Uiso 1 1 calc R . .
C17 C -0.25272(17) 0.83077(13) 0.38267(13) 0.0272(3) Uani 1 1 d . . .
H17A H -0.2445 0.7975 0.3011 0.033 Uiso 1 1 calc R . .
C18 C -0.28486(19) 1.20772(14) 0.63614(12) 0.0292(3) Uani 1 1 d . . .
H18A H -0.1918 1.1417 0.6809 0.035 Uiso 1 1 calc R . .
H18B H -0.4127 1.2218 0.6943 0.035 Uiso 1 1 calc R . .
C19 C -0.2614(2) 1.35078(16) 0.60517(14) 0.0358(3) Uani 1 1 d . . .
H19A H -0.2824 1.3964 0.6871 0.054 Uiso 1 1 calc R . .
H19B H -0.3527 1.4142 0.5595 0.054 Uiso 1 1 calc R . .
H19C H -0.1336 1.3349 0.5488 0.054 Uiso 1 1 calc R . .

loop_
_atom_site_aniso_label
_atom_site_aniso_U_11
_atom_site_aniso_U_22
_atom_site_aniso_U_33
_atom_site_aniso_U_23
_atom_site_aniso_U_13
_atom_site_aniso_U_12
O1 0.0342(5) 0.0273(5) 0.0531(6) -0.0094(4) -0.0045(5) -0.0092(4)
O2 0.0321(5) 0.0242(4) 0.0221(4) -0.0027(3) -0.0034(3) -0.0093(4)
O3 0.0384(5) 0.0400(5) 0.0225(4) -0.0016(4) -0.0073(4) -0.0230(4)
O4 0.0387(5) 0.0269(5) 0.0201(4) -0.0015(3) -0.0057(4) -0.0157(4)
C1 0.0311(6) 0.0325(7) 0.0254(6) -0.0018(5) -0.0034(5) -0.0152(5)
C2 0.0318(7) 0.0426(8) 0.0309(7) 0.0007(6) -0.0026(5) -0.0217(6)
C3 0.0383(7) 0.0369(7) 0.0342(7) 0.0040(5) -0.0094(6) -0.0248(6)
C4 0.0362(7) 0.0264(6) 0.0310(6) 0.0026(5) -0.0114(5) -0.0158(5)
C5 0.0276(6) 0.0256(6) 0.0229(6) 0.0035(4) -0.0092(5) -0.0122(5)
C6 0.0291(6) 0.0243(6) 0.0276(6) 0.0010(5) -0.0093(5) -0.0106(5)
C7 0.0236(6) 0.0267(6) 0.0276(6) 0.0001(5) -0.0057(5) -0.0105(5)
C8 0.0239(6) 0.0240(6) 0.0190(5) 0.0002(4) -0.0044(4) -0.0111(5)
C9 0.0255(6) 0.0243(6) 0.0191(5) 0.0002(4) -0.0053(4) -0.0112(5)
C10 0.0284(6) 0.0262(6) 0.0186(5) 0.0028(4) -0.0078(4) -0.0129(5)
C11 0.0233(6) 0.0244(6) 0.0213(5) -0.0026(4) -0.0032(4) -0.0098(5)
C12 0.0214(5) 0.0232(6) 0.0237(6) 0.0003(4) -0.0043(4) -0.0098(4)
C13 0.0204(5) 0.0237(6) 0.0242(6) -0.0004(4) -0.0050(4) -0.0079(5)
C14 0.0254(6) 0.0319(7) 0.0249(6) 0.0042(5) -0.0074(5) -0.0110(5)
C15 0.0287(6) 0.0315(7) 0.0338(7) 0.0119(5) -0.0104(5) -0.0136(5)
C16 0.0300(6) 0.0247(6) 0.0421(7) 0.0057(5) -0.0107(5) -0.0129(5)
C17 0.0256(6) 0.0248(6) 0.0320(6) -0.0014(5) -0.0071(5) -0.0107(5)
C18 0.0322(6) 0.0330(7) 0.0227(6) -0.0046(5) -0.0073(5) -0.0116(5)
C19 0.0401(7) 0.0358(7) 0.0357(7) -0.0095(6) -0.0090(6) -0.0171(6)

loop_
_atom_type_symbol
_atom_type_description
_atom_type_scat_dispersion_real
_atom_type_scat_dispersion_imag
_atom_type_scat_source
C C 0.0033 0.0016 'International Tables Vol C Tables 4.2.6.8 and 6.1.1.4'
H H 0.0000 0.0000 'International Tables Vol C Tables 4.2.6.8 and 6.1.1.4'
O O 0.0106 0.0060 'International Tables Vol C Tables 4.2.6.8 and 6.1.1.4'

loop_
_geom_angle_atom_site_label_1
_geom_angle_atom_site_label_2
_geom_angle_atom_site_label_3
_geom_angle
_geom_angle_site_symmetry_1
_geom_angle_site_symmetry_3
_geom_angle_publ_flag
C9 O2 H2A 109.5 . . ?
C13 O4 C18 119.24(10) . . ?
C2 C1 C10 120.37(13) . . ?
C2 C1 H1A 119.8 . . ?
C10 C1 H1A 119.8 . . ?
C1 C2 C3 120.58(13) . . ?
C1 C2 H2B 119.7 . . ?
C3 C2 H2B 119.7 . . ?
C4 C3 C2 119.76(12) . . ?
C4 C3 H3A 120.1 . . ?
C2 C3 H3A 120.1 . . ?
C3 C4 C5 120.08(13) . . ?
C3 C4 H4A 120.0 . . ?
C5 C4 H4A 120.0 . . ?
C10 C5 C4 120.40(12) . . ?
C10 C5 C6 121.07(11) . . ?
C4 C5 C6 118.52(12) . . ?
O1 C6 C5 121.70(12) . . ?
O1 C6 C7 121.29(12) . . ?
C5 C6 C7 117.01(11) . . ?
C6 C7 C8 111.97(10) . . ?
C6 C7 H7A 109.2 . . ?
C8 C7 H7A 109.2 . . ?
C6 C7 H7B 109.2 . . ?
C8 C7 H7B 109.2 . . ?
H7A C7 H7B 107.9 . . ?
C11 C8 C9 111.55(10) . . ?
C11 C8 C7 109.55(10) . . ?
C9 C8 C7 108.86(10) . . ?
C11 C8 H8A 108.9 . . ?
C9 C8 H8A 108.9 . . ?
C7 C8 H8A 108.9 . . ?
O2 C9 C10 111.75(10) . . ?
O2 C9 C8 108.37(10) . . ?
C10 C9 C8 109.27(10) . . ?
O2 C9 H9A 109.1 . . ?
C10 C9 H9A 109.1 . . ?
C8 C9 H9A 109.1 . . ?
C1 C10 C5 118.80(12) . . ?
C1 C10 C9 120.40(11) . . ?
C5 C10 C9 120.79(11) . . ?
O3 C11 C12 119.59(11) . . ?
O3 C11 C8 119.37(10) . . ?
C12 C11 C8 121.03(10) . . ?
C17 C12 C13 118.64(11) . . ?
C17 C12 C11 116.89(11) . . ?
C13 C12 C11 124.47(11) . . ?
O4 C13 C14 123.07(11) . . ?
O4 C13 C12 117.19(10) . . ?
C14 C13 C12 119.71(11) . . ?
C15 C14 C13 119.85(12) . . ?
C15 C14 H14A 120.1 . . ?
C13 C14 H14A 120.1 . . ?
C16 C15 C14 121.18(12) . . ?
C16 C15 H15A 119.4 . . ?
C14 C15 H15A 119.4 . . ?
C15 C16 C17 119.18(12) . . ?
C15 C16 H16A 120.4 . . ?
C17 C16 H16A 120.4 . . ?
C16 C17 C12 121.40(12) . . ?
C16 C17 H17A 119.3 . . ?
C12 C17 H17A 119.3 . . ?
O4 C18 C19 106.44(10) . . ?
O4 C18 H18A 110.4 . . ?
C19 C18 H18A 110.4 . . ?
O4 C18 H18B 110.4 . . ?
C19 C18 H18B 110.4 . . ?
H18A C18 H18B 108.6 . . ?
C18 C19 H19A 109.5 . . ?
C18 C19 H19B 109.5 . . ?
H19A C19 H19B 109.5 . . ?
C18 C19 H19C 109.5 . . ?
H19A C19 H19C 109.5 . . ?
H19B C19 H19C 109.5 . . ?

loop_
_geom_bond_atom_site_label_1
_geom_bond_atom_site_label_2
_geom_bond_distance
_geom_bond_site_symmetry_2
_geom_bond_publ_flag
O1 C6 1.2135(17) . ?
O2 C9 1.4211(16) . ?
O2 H2A 0.8400 . ?
O3 C11 1.2218(15) . ?
O4 C13 1.3554(15) . ?
O4 C18 1.4393(15) . ?
C1 C2 1.3875(18) . ?
C1 C10 1.3945(18) . ?
C1 H1A 0.9500 . ?
C2 C3 1.389(2) . ?
C2 H2B 0.9500 . ?
C3 C4 1.379(2) . ?
C3 H3A 0.9500 . ?
C4 C5 1.4000(17) . ?
C4 H4A 0.9500 . ?
C5 C10 1.3991(18) . ?
C5 C6 1.4909(18) . ?
C6 C7 1.5095(17) . ?
C7 C8 1.5305(18) . ?
C7 H7A 0.9900 . ?
C7 H7B 0.9900 . ?
C8 C11 1.5234(16) . ?
C8 C9 1.5285(17) . ?
C8 H8A 1.0000 . ?
C9 C10 1.5233(16) . ?
C9 H9A 1.0000 . ?
C11 C12 1.4899(16) . ?
C12 C17 1.3972(16) . ?
C12 C13 1.4128(17) . ?
C13 C14 1.3979(17) . ?
C14 C15 1.3851(19) . ?
C14 H14A 0.9500 . ?
C15 C16 1.383(2) . ?
C15 H15A 0.9500 . ?
C16 C17 1.3852(19) . ?
C16 H16A 0.9500 . ?
C17 H17A 0.9500 . ?
C18 C19 1.5039(19) . ?
C18 H18A 0.9900 . ?
C18 H18B 0.9900 . ?
C19 H19A 0.9800 . ?
C19 H19B 0.9800 . ?
C19 H19C 0.9800 . ?

loop_
_geom_hbond_atom_site_label_D
_geom_hbond_atom_site_label_H
_geom_hbond_atom_site_label_A
_geom_hbond_distance_DH
_geom_hbond_distance_HA
_geom_hbond_distance_DA
_geom_hbond_angle_DHA
_geom_hbond_site_symmetry_A
O2 H2A O3 0.84 1.94 2.7444(14) 160.8 2_575

loop_
_geom_torsion_atom_site_label_1
_geom_torsion_atom_site_label_2
_geom_torsion_atom_site_label_3
_geom_torsion_atom_site_label_4
_geom_torsion
_geom_torsion_site_symmetry_1
_geom_torsion_site_symmetry_2
_geom_torsion_site_symmetry_3
_geom_torsion_site_symmetry_4
_geom_torsion_publ_flag
C10 C1 C2 C3 -0.3(2) . . . . ?
C1 C2 C3 C4 -0.5(2) . . . . ?
C2 C3 C4 C5 0.5(2) . . . . ?
C3 C4 C5 C10 0.21(18) . . . . ?
C3 C4 C5 C6 179.98(11) . . . . ?
C10 C5 C6 O1 -176.98(12) . . . . ?
C4 C5 C6 O1 3.25(18) . . . . ?
C10 C5 C6 C7 2.62(17) . . . . ?
C4 C5 C6 C7 -177.15(11) . . . . ?
O1 C6 C7 C8 -152.43(12) . . . . ?
C5 C6 C7 C8 27.96(15) . . . . ?
C6 C7 C8 C11 178.38(9) . . . . ?
C6 C7 C8 C9 -59.40(13) . . . . ?
C11 C8 C9 O2 -57.60(12) . . . . ?
C7 C8 C9 O2 -178.60(9) . . . . ?
C11 C8 C9 C10 -179.59(9) . . . . ?
C7 C8 C9 C10 59.41(12) . . . . ?
C2 C1 C10 C5 1.01(18) . . . . ?
C2 C1 C10 C9 -178.59(11) . . . . ?
C4 C5 C10 C1 -0.98(17) . . . . ?
C6 C5 C10 C1 179.25(11) . . . . ?
C4 C5 C10 C9 178.62(10) . . . . ?
C6 C5 C10 C9 -1.15(17) . . . . ?
O2 C9 C10 C1 29.36(15) . . . . ?
C8 C9 C10 C1 149.29(11) . . . . ?
O2 C9 C10 C5 -150.23(11) . . . . ?
C8 C9 C10 C5 -30.30(14) . . . . ?
C9 C8 C11 O3 -44.25(15) . . . . ?
C7 C8 C11 O3 76.35(14) . . . . ?
C9 C8 C11 C12 134.89(11) . . . . ?
C7 C8 C11 C12 -104.51(13) . . . . ?
O3 C11 C12 C17 24.81(17) . . . . ?
C8 C11 C12 C17 -154.34(11) . . . . ?
O3 C11 C12 C13 -154.15(12) . . . . ?
C8 C11 C12 C13 26.71(17) . . . . ?
C18 O4 C13 C14 -1.48(17) . . . . ?
C18 O4 C13 C12 176.36(10) . . . . ?
C17 C12 C13 O4 -177.06(11) . . . . ?
C11 C12 C13 O4 1.88(17) . . . . ?
C17 C12 C13 C14 0.86(17) . . . . ?
C11 C12 C13 C14 179.80(11) . . . . ?
O4 C13 C14 C15 178.46(11) . . . . ?
C12 C13 C14 C15 0.67(18) . . . . ?
C13 C14 C15 C16 -1.08(19) . . . . ?
C14 C15 C16 C17 -0.1(2) . . . . ?
C15 C16 C17 C12 1.66(19) . . . . ?
C13 C12 C17 C16 -2.04(18) . . . . ?
C11 C12 C17 C16 178.94(11) . . . . ?
C13 O4 C18 C19 176.83(11) . . . . ?
